data_7010839
loop_
_publ_author_name
'McKee, Vickie'
'Nelson, Jane'
'Speed, David J.'
'Town, Raewyn M.'

_publ_section_title
;
 Conformational and coordination plasticity in silver(i) cryptates
;
_journal_issue 24
_journal_name_full 'Journal of the Chemical Society, Dalton Transactions'
_journal_page_first 3641
_journal_paper_doi 10.1039/b104434f
_journal_year 2001
_chemical_formula_sum 'C18 H42 Ag2 B2 F8 N8'
_chemical_formula_weight 759.96
_space_group_IT_number 14
_symmetry_cell_setting monoclinic
_symmetry_space_group_name_Hall '-P 2yn'
_symmetry_space_group_name_H-M 'P 1 21/n 1'
_atom_sites_solution_hydrogens geom
_atom_sites_solution_primary direct
_atom_sites_solution_secondary difmap
_audit_creation_method SHELXL-97
_cell_angle_alpha 90.00
_cell_angle_beta 94.13
_cell_angle_gamma 90.00
_cell_formula_units_Z 4
_cell_length_a 16.4970(10)
_cell_length_b 9.517(2)
_cell_length_c 17.971(2)
_cell_measurement_reflns_used 34
_cell_measurement_temperature 153(2)
_cell_measurement_theta_max 12.5
_cell_measurement_theta_min 4
_cell_volume 2814.2(7)
_computing_structure_refinement 'SHELXL-97 (Sheldrick, 1997)'
_computing_structure_solution 'SHELXS-97 (Sheldrick, 1990)'
_diffrn_ambient_temperature 153(2)
_diffrn_measured_fraction_theta_full 0.999
_diffrn_measured_fraction_theta_max 0.999
_diffrn_radiation_monochromator graphite
_diffrn_radiation_source 'fine-focus sealed tube'
_diffrn_radiation_type MoK\a
_diffrn_radiation_wavelength 0.71073
_diffrn_reflns_av_R_equivalents 0.0378
_diffrn_reflns_av_sigmaI/netI 0.0296
_diffrn_reflns_limit_h_max 19
_diffrn_reflns_limit_h_min 0
_diffrn_reflns_limit_k_max 11
_diffrn_reflns_limit_k_min -1
_diffrn_reflns_limit_l_max 21
_diffrn_reflns_limit_l_min -21
_diffrn_reflns_number 5781
_diffrn_reflns_theta_full 25.00
_diffrn_reflns_theta_max 25.00
_diffrn_reflns_theta_min 2.27
_diffrn_standards_decay_% 0
_diffrn_standards_interval_count 97
_diffrn_standards_number 3
_exptl_absorpt_coefficient_mu 1.469
_exptl_absorpt_correction_T_max 0.772
_exptl_absorpt_correction_T_min 0.564
_exptl_absorpt_correction_type empirical
_exptl_crystal_colour colourless
_exptl_crystal_density_diffrn 1.794
_exptl_crystal_density_method 'not measured'
_exptl_crystal_description block
_exptl_crystal_F_000 1528
_exptl_crystal_size_max .99
_exptl_crystal_size_mid .99
_exptl_crystal_size_min .99
_refine_diff_density_max 0.896
_refine_diff_density_min -0.868
_refine_diff_density_rms 0.118
_refine_ls_extinction_method none
_refine_ls_goodness_of_fit_ref 1.034
_refine_ls_hydrogen_treatment mixed
_refine_ls_matrix_type full
_refine_ls_number_parameters 352
_refine_ls_number_reflns 4943
_refine_ls_number_restraints 0
_refine_ls_restrained_S_all 1.034
_refine_ls_R_factor_all 0.0832
_refine_ls_R_factor_gt 0.0578
_refine_ls_shift/su_max 0.004
_refine_ls_shift/su_mean 0.000
_refine_ls_structure_factor_coef Fsqd
_refine_ls_weighting_details 'calc w=1/[\s^2^(Fo^2^)+(0.0846P)^2^+7.6490P] where P=(Fo^2^+2Fc^2^)/3'
_refine_ls_weighting_scheme calc
_refine_ls_wR_factor_gt 0.1492
_refine_ls_wR_factor_ref 0.1681
_reflns_number_gt 3542
_reflns_number_total 4943
_reflns_threshold_expression >2sigma(I)
_cod_data_source_file b104434f.txt
_cod_data_source_block complex3
_cod_original_sg_symbol_H-M P2(1)/n
_cod_database_code 7010839

loop_
_symmetry_equiv_pos_as_xyz
'x, y, z'
'-x+1/2, y+1/2, -z+1/2'
'-x, -y, -z'
'x-1/2, -y-1/2, z-1/2'

loop_
_atom_site_label
_atom_site_type_symbol
_atom_site_fract_x
_atom_site_fract_y
_atom_site_fract_z
_atom_site_U_iso_or_equiv
_atom_site_adp_type
_atom_site_occupancy
_atom_site_symmetry_multiplicity
_atom_site_calc_flag
_atom_site_refinement_flags
_atom_site_disorder_assembly
_atom_site_disorder_group
Ag1 Ag 0.51745(3) 0.14612(6) 0.30436(3) 0.0639(2) Uani 1 1 d . B .
Ag2 Ag 0.41796(4) 0.33566(7) 0.21938(3) 0.0663(2) Uani 1 1 d . . .
N1 N 0.5896(5) 0.3299(7) 0.3828(5) 0.087(2) Uani 1 1 d . . .
C1A C 0.5407(13) 0.3375(16) 0.4465(7) 0.157(7) Uani 1 1 d . . .
H1A1 H 0.5789 0.3401 0.4915 0.189 Uiso 1 1 calc R . .
H1A2 H 0.5127 0.4296 0.4437 0.189 Uiso 1 1 calc R . .
C2A C 0.4854(12) 0.243(3) 0.4588(7) 0.208(10) Uani 1 1 d . . .
H2A1 H 0.4516 0.2823 0.4971 0.250 Uiso 1 1 calc R B .
H2A2 H 0.5144 0.1609 0.4818 0.250 Uiso 1 1 calc R . .
N3A N 0.4286(5) 0.1879(9) 0.3976(4) 0.087(2) Uani 1 1 d . B .
H3A H 0.4121 0.0999 0.4132 0.104 Uiso 1 1 calc R . .
C3A C 0.3551(7) 0.2704(12) 0.3853(6) 0.106(4) Uani 1 1 d . . .
H3A1 H 0.3689 0.3641 0.3658 0.127 Uiso 1 1 calc R A 1
H3A2 H 0.3303 0.2840 0.4333 0.127 Uiso 1 1 calc R A 1
C4A C 0.2972(6) 0.2018(12) 0.3327(7) 0.097(3) Uani 0.50 1 d P B 1
H4A1 H 0.2520 0.2672 0.3187 0.116 Uiso 0.50 1 calc PR B 1
H4A2 H 0.2743 0.1185 0.3566 0.116 Uiso 0.50 1 calc PR B 1
N4A N 0.3383(8) 0.155(2) 0.2607(9) 0.066(4) Uani 0.50 1 d P B 1
H4A H 0.3713 0.0777 0.2722 0.079 Uiso 0.50 1 calc PR B 1
C5A C 0.2827(7) 0.1205(15) 0.1990(9) 0.145(6) Uani 0.50 1 d P B 1
H5A1 H 0.2457 0.0460 0.2146 0.173 Uiso 0.50 1 calc PR B 1
H5A2 H 0.2493 0.2043 0.1855 0.173 Uiso 0.50 1 calc PR B 1
C4A' C 0.2972(6) 0.2018(12) 0.3327(7) 0.097(3) Uani 0.50 1 d P B 2
H4A3 H 0.2423 0.2369 0.3419 0.116 Uiso 0.50 1 calc PR B 2
H4A4 H 0.2981 0.1000 0.3441 0.116 Uiso 0.50 1 calc PR B 2
N4A' N 0.3084(12) 0.2187(19) 0.2523(12) 0.082(5) Uani 0.50 1 d P B 2
H4A' H 0.2693 0.2875 0.2411 0.098 Uiso 0.50 1 calc PR B 2
C5A' C 0.2827(7) 0.1205(15) 0.1990(9) 0.145(6) Uani 0.50 1 d P B 2
H5A3 H 0.2281 0.1530 0.1799 0.173 Uiso 0.50 1 calc PR B 2
H5A4 H 0.2736 0.0338 0.2276 0.173 Uiso 0.50 1 calc PR B 2
C6A C 0.3200(7) 0.0737(14) 0.1347(6) 0.116(4) Uani 1 1 d . . .
H6A1 H 0.2777 0.0692 0.0927 0.139 Uiso 1 1 calc R B 1
H6A2 H 0.3399 -0.0233 0.1441 0.139 Uiso 1 1 calc R B 1
N2 N 0.3868(4) 0.1572(7) 0.1112(3) 0.0671(17) Uani 1 1 d . B .
C1B C 0.6669(9) 0.2706(18) 0.4030(11) 0.196(10) Uani 1 1 d . B .
H1B1 H 0.7063 0.3381 0.3842 0.236 Uiso 1 1 calc R . .
H1B2 H 0.6732 0.2778 0.4580 0.236 Uiso 1 1 calc R . .
C2B C 0.6946(9) 0.1531(18) 0.3888(11) 0.186(8) Uani 1 1 d . . .
H2B1 H 0.7081 0.1064 0.4373 0.223 Uiso 1 1 calc R B .
H2B2 H 0.7467 0.1693 0.3660 0.223 Uiso 1 1 calc R . .
N3B N 0.6495(5) 0.0522(10) 0.3419(4) 0.097(3) Uani 1 1 d . B .
H3B H 0.6446 -0.0323 0.3672 0.116 Uiso 1 1 calc R . .
C3B C 0.6836(6) 0.0291(16) 0.2722(7) 0.131(5) Uani 1 1 d . . .
H3B1 H 0.7315 -0.0332 0.2804 0.158 Uiso 1 1 calc R B .
H3B2 H 0.7028 0.1200 0.2533 0.158 Uiso 1 1 calc R . .
C4B C 0.6273(5) -0.0336(10) 0.2153(5) 0.088(3) Uani 1 1 d . B .
H4B1 H 0.6059 -0.1220 0.2353 0.106 Uiso 1 1 calc R . .
H4B2 H 0.6576 -0.0580 0.1716 0.106 Uiso 1 1 calc R . .
N4B N 0.5584(4) 0.0566(8) 0.1905(4) 0.080(2) Uani 1 1 d . . .
H4B H 0.5808 0.1324 0.1665 0.095 Uiso 1 1 calc R B .
C5B C 0.5054(6) -0.0115(9) 0.1346(4) 0.076(2) Uani 1 1 d . B .
H5B1 H 0.4695 -0.0752 0.1609 0.091 Uiso 1 1 calc R . .
H5B2 H 0.5396 -0.0714 0.1046 0.091 Uiso 1 1 calc R . .
C6B C 0.4528(6) 0.0743(11) 0.0819(5) 0.095(3) Uani 1 1 d . . .
H6B1 H 0.4883 0.1400 0.0566 0.114 Uiso 1 1 calc R B .
H6B2 H 0.4280 0.0103 0.0432 0.114 Uiso 1 1 calc R . .
C1C C 0.5962(9) 0.4718(12) 0.3527(7) 0.135(5) Uani 1 1 d . B .
H1C1 H 0.5539 0.5291 0.3747 0.162 Uiso 1 1 calc R . .
H1C2 H 0.6493 0.5095 0.3728 0.162 Uiso 1 1 calc R . .
C2C C 0.5904(6) 0.4991(11) 0.2769(6) 0.095(3) Uani 1 1 d . . .
H2C1 H 0.6244 0.4276 0.2540 0.114 Uiso 1 1 calc R B .
H2C2 H 0.6176 0.5906 0.2705 0.114 Uiso 1 1 calc R . .
N3C N 0.5166(5) 0.5048(8) 0.2321(4) 0.093(2) Uani 1 1 d . B .
H3C H 0.4894 0.5763 0.2553 0.111 Uiso 1 1 calc R . .
C3C C 0.5221(6) 0.5629(10) 0.1584(5) 0.083(2) Uani 1 1 d . . .
H3C1 H 0.5509 0.4947 0.1281 0.099 Uiso 1 1 calc R B .
H3C2 H 0.5556 0.6493 0.1627 0.099 Uiso 1 1 calc R . .
C4C C 0.4420(8) 0.5983(12) 0.1178(6) 0.113(4) Uani 1 1 d . B .
H4C1 H 0.4149 0.6724 0.1457 0.135 Uiso 1 1 calc R . .
H4C2 H 0.4518 0.6364 0.0680 0.135 Uiso 1 1 calc R . .
N4C N 0.3885(4) 0.4783(8) 0.1088(4) 0.0778(19) Uani 1 1 d . B .
H4C H 0.3347 0.5079 0.1066 0.093 Uiso 1 1 calc R . .
C5C C 0.4006(8) 0.3859(12) 0.0469(5) 0.109(4) Uani 1 1 d . . .
H5C1 H 0.3816 0.4342 0.0000 0.131 Uiso 1 1 calc R B .
H5C2 H 0.4596 0.3683 0.0451 0.131 Uiso 1 1 calc R . .
C6C C 0.3597(7) 0.2534(13) 0.0498(5) 0.101(3) Uani 1 1 d . B .
H6C1 H 0.3657 0.2039 0.0020 0.121 Uiso 1 1 calc R . .
H6C2 H 0.3010 0.2720 0.0532 0.121 Uiso 1 1 calc R . .
B1 B 0.7024(7) 0.2548(13) 0.0625(6) 0.081(3) Uani 1 1 d . . .
F11 F 0.7266(7) 0.3441(12) 0.0157(6) 0.237(7) Uani 1 1 d . . .
F12 F 0.6980(7) 0.1235(12) 0.0459(7) 0.224(5) Uani 1 1 d . . .
F13 F 0.6422(6) 0.3010(10) 0.0957(7) 0.223(6) Uani 1 1 d . . .
F14 F 0.7649(10) 0.2513(13) 0.1121(10) 0.321(10) Uani 1 1 d . . .
B2 B 0.4157(7) -0.2066(11) 0.3453(7) 0.080(3) Uani 1 1 d . . .
F21 F 0.4057(4) -0.3443(5) 0.3628(4) 0.113(2) Uani 1 1 d . . .
F22 F 0.3685(6) -0.1314(7) 0.3868(5) 0.148(3) Uani 1 1 d . . .
F23 F 0.3925(6) -0.1855(9) 0.2725(4) 0.164(3) Uani 1 1 d . . .
F24 F 0.4929(5) -0.1705(10) 0.3573(7) 0.198(5) Uani 1 1 d . . .

loop_
_atom_site_aniso_label
_atom_site_aniso_U_11
_atom_site_aniso_U_22
_atom_site_aniso_U_33
_atom_site_aniso_U_23
_atom_site_aniso_U_13
_atom_site_aniso_U_12
Ag1 0.0550(3) 0.0707(4) 0.0661(4) -0.0105(3) 0.0057(3) 0.0058(3)
Ag2 0.0610(4) 0.0832(4) 0.0549(3) 0.0066(3) 0.0069(3) -0.0171(3)
N1 0.097(6) 0.073(5) 0.084(5) 0.007(4) -0.039(4) -0.013(4)
C1A 0.25(2) 0.147(13) 0.076(8) -0.025(8) -0.012(11) -0.059(13)
C2A 0.189(17) 0.37(3) 0.073(8) -0.071(14) 0.026(10) -0.05(2)
N3A 0.094(5) 0.102(6) 0.068(4) 0.008(4) 0.031(4) 0.005(5)
C3A 0.120(9) 0.109(8) 0.097(7) -0.001(6) 0.065(7) 0.012(7)
C4A 0.063(5) 0.103(7) 0.129(9) 0.021(7) 0.040(6) -0.006(5)
N4A 0.033(7) 0.092(13) 0.073(9) 0.029(9) 0.009(6) 0.005(7)
C5A 0.091(8) 0.144(11) 0.205(15) -0.068(11) 0.055(10) -0.059(8)
C4A' 0.063(5) 0.103(7) 0.129(9) 0.021(7) 0.040(6) -0.006(5)
N4A' 0.071(13) 0.070(12) 0.106(13) 0.016(10) 0.016(11) -0.018(9)
C5A' 0.091(8) 0.144(11) 0.205(15) -0.068(11) 0.055(10) -0.059(8)
C6A 0.115(8) 0.138(10) 0.092(7) -0.009(7) -0.016(6) -0.065(8)
N2 0.066(4) 0.074(4) 0.059(4) -0.011(3) -0.012(3) 0.009(3)
C1B 0.128(12) 0.161(14) 0.28(2) -0.095(15) -0.136(14) 0.051(11)
C2B 0.091(9) 0.184(16) 0.27(2) -0.038(15) -0.103(12) 0.023(10)
N3B 0.077(5) 0.129(7) 0.081(5) 0.002(5) -0.012(4) 0.033(5)
C3B 0.079(7) 0.199(14) 0.115(9) 0.015(9) -0.003(6) 0.063(8)
C4B 0.078(6) 0.102(7) 0.085(6) 0.000(5) 0.013(5) 0.043(5)
N4B 0.069(4) 0.104(5) 0.065(4) -0.008(4) 0.005(3) 0.031(4)
C5B 0.095(6) 0.074(5) 0.058(4) -0.009(4) 0.004(4) 0.017(5)
C6B 0.122(8) 0.099(7) 0.062(5) -0.031(5) -0.011(5) 0.019(6)
C1C 0.192(13) 0.090(8) 0.113(9) 0.006(7) -0.056(9) -0.051(8)
C2C 0.086(6) 0.089(7) 0.108(8) 0.007(6) -0.012(6) -0.031(5)
N3C 0.088(5) 0.101(6) 0.089(5) 0.012(4) -0.003(4) -0.035(5)
C3C 0.092(6) 0.069(5) 0.089(6) 0.013(5) 0.017(5) -0.012(5)
C4C 0.146(11) 0.091(7) 0.104(8) 0.013(6) 0.020(7) 0.011(8)
N4C 0.077(4) 0.086(5) 0.072(4) 0.009(4) 0.012(4) 0.021(4)
C5C 0.163(11) 0.103(8) 0.061(5) 0.014(5) 0.004(6) 0.036(8)
C6C 0.104(8) 0.134(10) 0.061(5) -0.004(6) -0.021(5) 0.000(7)
B1 0.081(7) 0.083(7) 0.080(7) 0.009(6) 0.012(6) 0.017(6)
F11 0.280(14) 0.243(13) 0.205(10) 0.110(9) 0.133(10) 0.102(10)
F12 0.225(11) 0.175(9) 0.276(12) -0.125(9) 0.036(9) -0.041(8)
F13 0.212(10) 0.161(8) 0.320(13) 0.041(8) 0.178(10) 0.059(7)
F14 0.304(16) 0.187(11) 0.44(2) -0.007(13) -0.213(18) 0.029(11)
B2 0.082(7) 0.062(6) 0.098(8) 0.014(5) 0.009(6) -0.001(5)
F21 0.105(4) 0.079(4) 0.156(6) 0.021(3) 0.008(4) 0.002(3)
F22 0.198(8) 0.100(5) 0.155(6) -0.010(4) 0.073(6) 0.019(5)
F23 0.220(9) 0.192(8) 0.079(4) 0.036(5) 0.005(5) -0.010(7)
F24 0.107(6) 0.178(8) 0.305(13) 0.066(8) -0.020(7) -0.056(5)

loop_
_atom_type_symbol
_atom_type_description
_atom_type_scat_dispersion_real
_atom_type_scat_dispersion_imag
_atom_type_scat_source
C C 0.0033 0.0016 'International Tables Vol C Tables 4.2.6.8 and 6.1.1.4'
H H 0.0000 0.0000 'International Tables Vol C Tables 4.2.6.8 and 6.1.1.4'
B B 0.0013 0.0007 'International Tables Vol C Tables 4.2.6.8 and 6.1.1.4'
N N 0.0061 0.0033 'International Tables Vol C Tables 4.2.6.8 and 6.1.1.4'
F F 0.0171 0.0103 'International Tables Vol C Tables 4.2.6.8 and 6.1.1.4'
Ag Ag -0.8971 1.1015 'International Tables Vol C Tables 4.2.6.8 and 6.1.1.4'

loop_
_geom_angle_atom_site_label_1
_geom_angle_atom_site_label_2
_geom_angle_atom_site_label_3
_geom_angle
_geom_angle_site_symmetry_1
_geom_angle_site_symmetry_3
_geom_angle_publ_flag
N3A Ag1 N4B 156.4(3) . . y
N3A Ag1 N3B 117.6(3) . . y
N4B Ag1 N3B 78.4(2) . . y
N3A Ag1 N1 76.9(3) . . y
N4B Ag1 N1 126.0(3) . . y
N3B Ag1 N1 73.5(3) . . y
N3A Ag1 Ag2 84.8(2) . . y
N4B Ag1 Ag2 87.29(16) . . y
N3B Ag1 Ag2 150.6(2) . . y
N1 Ag1 Ag2 95.34(16) . . y
N4A' Ag2 N3C 154.9(6) . . y
N4A' Ag2 N4A 19.9(4) . . ?
N3C Ag2 N4A 154.8(4) . . y
N4A' Ag2 N4C 112.1(6) . . y
N3C Ag2 N4C 77.7(3) . . y
N4A Ag2 N4C 126.3(4) . . y
N4A' Ag2 N2 75.7(6) . . y
N3C Ag2 N2 129.4(3) . . y
N4A Ag2 N2 70.7(5) . . y
N4C Ag2 N2 74.7(2) . . y
N4A' Ag2 Ag1 89.3(5) . . y
N3C Ag2 Ag1 90.8(2) . . y
N4A Ag2 Ag1 70.9(3) . . y
N4C Ag2 Ag1 151.34(16) . . y
N2 Ag2 Ag1 93.62(14) . . y
C1B N1 C1A 111.1(13) . . ?
C1B N1 C1C 111.9(12) . . ?
C1A N1 C1C 107.8(10) . . ?
C1B N1 Ag1 104.4(7) . . ?
C1A N1 Ag1 102.2(7) . . ?
C1C N1 Ag1 119.0(5) . . ?
C2A C1A N1 122.2(13) . . ?
C1A C2A N3A 121.7(15) . . ?
C3A N3A C2A 113.5(12) . . ?
C3A N3A Ag1 122.9(6) . . ?
C2A N3A Ag1 101.3(8) . . ?
N3A C3A C4A 111.2(9) . . ?
C3A C4A N4A 111.2(9) . . ?
C5A N4A C4A 114.5(11) . . ?
C5A N4A Ag2 105.6(10) . . ?
C4A N4A Ag2 110.1(11) . . ?
C6A C5A N4A 114.5(12) . . ?
C5A C6A N2 116.6(9) . . ?
C6A N2 C6B 114.1(9) . . ?
C6A N2 C6C 111.2(8) . . ?
C6B N2 C6C 104.9(7) . . ?
C6A N2 Ag2 104.8(6) . . ?
C6B N2 Ag2 120.4(5) . . ?
C6C N2 Ag2 100.8(5) . . ?
C2B C1B N1 130.0(12) . . ?
C1B C2B N3B 122.4(11) . . ?
C3B N3B C2B 113.2(12) . . ?
C3B N3B Ag1 102.6(5) . . ?
C2B N3B Ag1 109.5(7) . . ?
N3B C3B C4B 113.9(9) . . ?
C3B C4B N4B 114.5(8) . . ?
C5B N4B C4B 111.6(7) . . ?
C5B N4B Ag1 124.8(5) . . ?
C4B N4B Ag1 102.1(5) . . ?
N4B C5B C6B 119.7(8) . . ?
N2 C6B C5B 118.7(7) . . ?
C2C C1C N1 122.4(9) . . ?
C1C C2C N3C 124.3(10) . . ?
C2C N3C C3C 115.3(7) . . ?
C2C N3C Ag2 127.4(6) . . ?
C3C N3C Ag2 105.6(5) . . ?
N3C C3C C4C 114.8(8) . . ?
N4C C4C C3C 112.7(9) . . ?
C5C N4C C4C 116.8(9) . . ?
C5C N4C Ag2 105.1(5) . . ?
C4C N4C Ag2 105.4(6) . . ?
C6C C5C N4C 114.6(10) . . ?
C5C C6C N2 117.0(8) . . ?
F13 B1 F11 111.7(11) . . ?
F13 B1 F12 114.3(12) . . ?
F11 B1 F12 120.6(12) . . ?
F13 B1 F14 106.9(13) . . ?
F11 B1 F14 101.3(13) . . ?
F12 B1 F14 99.3(12) . . ?
F24 B2 F22 111.4(11) . . ?
F24 B2 F23 108.7(10) . . ?
F22 B2 F23 109.1(10) . . ?
F24 B2 F21 110.2(9) . . ?
F22 B2 F21 107.7(9) . . ?
F23 B2 F21 109.6(10) . . ?

loop_
_geom_bond_atom_site_label_1
_geom_bond_atom_site_label_2
_geom_bond_distance
_geom_bond_site_symmetry_2
_geom_bond_publ_flag
Ag1 N3A 2.338(7) . y
Ag1 N4B 2.360(6) . y
Ag1 N3B 2.406(7) . y
Ag1 N1 2.494(7) . y
Ag1 Ag2 2.8140(9) . y
Ag2 N4A' 2.238(17) . y
Ag2 N3C 2.288(7) . y
Ag2 N4A 2.318(16) . y
Ag2 N4C 2.427(6) . y
Ag2 N2 2.604(6) . y
N1 C1B 1.418(15) . ?
N1 C1A 1.449(18) . ?
N1 C1C 1.462(12) . ?
C1A C2A 1.31(2) . ?
C2A N3A 1.488(17) . ?
N3A C3A 1.448(13) . ?
C3A C4A 1.449(15) . ?
C4A N4A 1.57(2) . ?
N4A C5A 1.43(2) . ?
C5A C6A 1.419(16) . ?
C6A N2 1.446(12) . ?
N2 C6B 1.472(11) . ?
N2 C6C 1.478(11) . ?
C1B C2B 1.240(17) . ?
C2B N3B 1.448(16) . ?
N3B C3B 1.428(13) . ?
C3B C4B 1.458(14) . ?
C4B N4B 1.468(10) . ?
N4B C5B 1.437(10) . ?
C5B C6B 1.483(12) . ?
C1C C2C 1.384(13) . ?
C2C N3C 1.412(11) . ?
N3C C3C 1.444(10) . ?
C3C C4C 1.502(14) . ?
C4C N4C 1.445(13) . ?
N4C C5C 1.443(12) . ?
C5C C6C 1.433(15) . ?
B1 F13 1.274(13) . ?
B1 F11 1.279(13) . ?
B1 F12 1.285(14) . ?
B1 F14 1.315(15) . ?
B2 F24 1.321(13) . ?
B2 F22 1.326(13) . ?
B2 F23 1.352(12) . ?
B2 F21 1.360(11) . ?

loop_
_geom_hbond_atom_site_label_D
_geom_hbond_atom_site_label_H
_geom_hbond_atom_site_label_A
_geom_hbond_distance_DH
_geom_hbond_distance_HA
_geom_hbond_distance_DA
_geom_hbond_angle_DHA
_geom_hbond_site_symmetry_A
N3A H3A F22 0.93 2.35 3.198(11) 150.8 .
N4A H4A F23 0.93 2.53 3.37(2) 149.7 .
N3B H3B F14 0.93 2.56 3.272(15) 134.2 2_645
N4B H4B F13 0.93 2.32 3.249(12) 172.6 .
N3C H3C F21 0.93 2.57 3.397(11) 148.9 1_565

loop_
_geom_torsion_atom_site_label_1
_geom_torsion_atom_site_label_2
_geom_torsion_atom_site_label_3
_geom_torsion_atom_site_label_4
_geom_torsion
_geom_torsion_site_symmetry_1
_geom_torsion_site_symmetry_2
_geom_torsion_site_symmetry_3
_geom_torsion_site_symmetry_4
_geom_torsion_publ_flag
N3A Ag1 Ag2 N4A' -48.1(6) . . . . ?
N4B Ag1 Ag2 N4A' 109.7(6) . . . . ?
N3B Ag1 Ag2 N4A' 170.1(7) . . . . ?
N1 Ag1 Ag2 N4A' -124.4(6) . . . . ?
N3A Ag1 Ag2 N3C 106.8(3) . . . . ?
N4B Ag1 Ag2 N3C -95.5(3) . . . . ?
N3B Ag1 Ag2 N3C -35.0(5) . . . . ?
N1 Ag1 Ag2 N3C 30.5(3) . . . . ?
N3A Ag1 Ag2 N4A -55.5(5) . . . . ?
N4B Ag1 Ag2 N4A 102.2(5) . . . . ?
N3B Ag1 Ag2 N4A 162.6(6) . . . . ?
N1 Ag1 Ag2 N4A -131.9(5) . . . . ?
N3A Ag1 Ag2 N4C 172.1(4) . . . . ?
N4B Ag1 Ag2 N4C -30.2(4) . . . . ?
N3B Ag1 Ag2 N4C 30.3(6) . . . . ?
N1 Ag1 Ag2 N4C 95.8(4) . . . . ?
N3A Ag1 Ag2 N2 -123.7(3) . . . . ?
N4B Ag1 Ag2 N2 34.0(3) . . . . ?
N3B Ag1 Ag2 N2 94.5(4) . . . . ?
N1 Ag1 Ag2 N2 160.0(3) . . . . ?
N3A Ag1 N1 C1B 124.9(11) . . . . ?
N4B Ag1 N1 C1B -61.2(11) . . . . ?
N3B Ag1 N1 C1B 0.5(11) . . . . ?
Ag2 Ag1 N1 C1B -151.8(11) . . . . ?
N3A Ag1 N1 C1A 9.0(8) . . . . ?
N4B Ag1 N1 C1A -177.1(8) . . . . ?
N3B Ag1 N1 C1A -115.4(9) . . . . ?
Ag2 Ag1 N1 C1A 92.4(8) . . . . ?
N3A Ag1 N1 C1C -109.5(10) . . . . ?
N4B Ag1 N1 C1C 64.4(10) . . . . ?
N3B Ag1 N1 C1C 126.1(10) . . . . ?
Ag2 Ag1 N1 C1C -26.2(10) . . . . ?
C1B N1 C1A C2A -98(2) . . . . ?
C1C N1 C1A C2A 139(2) . . . . ?
Ag1 N1 C1A C2A 13(2) . . . . ?
N1 C1A C2A N3A -43(3) . . . . ?
C1A C2A N3A C3A -88(2) . . . . ?
C1A C2A N3A Ag1 45(3) . . . . ?
N4B Ag1 N3A C3A -64.2(11) . . . . ?
N3B Ag1 N3A C3A 166.6(8) . . . . ?
N1 Ag1 N3A C3A 103.4(8) . . . . ?
Ag2 Ag1 N3A C3A 6.6(8) . . . . ?
N4B Ag1 N3A C2A 168.0(12) . . . . ?
N3B Ag1 N3A C2A 38.9(12) . . . . ?
N1 Ag1 N3A C2A -24.4(12) . . . . ?
Ag2 Ag1 N3A C2A -121.1(12) . . . . ?
C2A N3A C3A C4A -171.9(11) . . . . ?
Ag1 N3A C3A C4A 65.7(11) . . . . ?
N3A C3A C4A N4A -49.5(13) . . . . ?
C3A C4A N4A C5A -164.6(13) . . . . ?
C3A C4A N4A Ag2 -45.7(12) . . . . ?
N4A' Ag2 N4A C5A 64(2) . . . . ?
N3C Ag2 N4A C5A 176.2(8) . . . . ?
N4C Ag2 N4A C5A 15.6(13) . . . . ?
N2 Ag2 N4A C5A -37.3(10) . . . . ?
Ag1 Ag2 N4A C5A -138.3(12) . . . . ?
N4A' Ag2 N4A C4A -60(2) . . . . ?
N3C Ag2 N4A C4A 52.0(15) . . . . ?
N4C Ag2 N4A C4A -108.6(8) . . . . ?
N2 Ag2 N4A C4A -161.4(9) . . . . ?
Ag1 Ag2 N4A C4A 97.5(8) . . . . ?
C4A N4A C5A C6A -178.0(12) . . . . ?
Ag2 N4A C5A C6A 60.7(16) . . . . ?
N4A C5A C6A N2 -48(2) . . . . ?
C5A C6A N2 C6B 143.0(12) . . . . ?
C5A C6A N2 C6C -98.7(13) . . . . ?
C5A C6A N2 Ag2 9.3(14) . . . . ?
N4A' Ag2 N2 C6A -4.3(8) . . . . ?
N3C Ag2 N2 C6A 178.1(6) . . . . ?
N4A Ag2 N2 C6A 15.8(7) . . . . ?
N4C Ag2 N2 C6A -122.5(7) . . . . ?
Ag1 Ag2 N2 C6A 84.1(6) . . . . ?
N4A' Ag2 N2 C6B -134.4(8) . . . . ?
N3C Ag2 N2 C6B 48.1(7) . . . . ?
N4A Ag2 N2 C6B -114.3(8) . . . . ?
N4C Ag2 N2 C6B 107.5(7) . . . . ?
Ag1 Ag2 N2 C6B -46.0(6) . . . . ?
N4A' Ag2 N2 C6C 111.2(8) . . . . ?
N3C Ag2 N2 C6C -66.4(6) . . . . ?
N4A Ag2 N2 C6C 131.3(7) . . . . ?
N4C Ag2 N2 C6C -7.0(6) . . . . ?
Ag1 Ag2 N2 C6C -160.4(6) . . . . ?
C1A N1 C1B C2B 107(3) . . . . ?
C1C N1 C1B C2B -132(3) . . . . ?
Ag1 N1 C1B C2B -2(3) . . . . ?
N1 C1B C2B N3B 4(4) . . . . ?
C1B C2B N3B C3B 111(2) . . . . ?
C1B C2B N3B Ag1 -2(3) . . . . ?
N3A Ag1 N3B C3B 175.2(8) . . . . ?
N4B Ag1 N3B C3B 13.7(8) . . . . ?
N1 Ag1 N3B C3B -119.7(9) . . . . ?
Ag2 Ag1 N3B C3B -48.8(10) . . . . ?
N3A Ag1 N3B C2B -64.3(11) . . . . ?
N4B Ag1 N3B C2B 134.2(11) . . . . ?
N1 Ag1 N3B C2B 0.8(11) . . . . ?
Ag2 Ag1 N3B C2B 71.7(11) . . . . ?
C2B N3B C3B C4B -160.9(10) . . . . ?
Ag1 N3B C3B C4B -43.1(12) . . . . ?
N3B C3B C4B N4B 66.1(13) . . . . ?
C3B C4B N4B C5B -179.9(9) . . . . ?
C3B C4B N4B Ag1 -44.5(10) . . . . ?
N3A Ag1 N4B C5B 6.7(11) . . . . ?
N3B Ag1 N4B C5B 142.2(7) . . . . ?
N1 Ag1 N4B C5B -158.3(6) . . . . ?
Ag2 Ag1 N4B C5B -63.6(6) . . . . ?
N3A Ag1 N4B C4B -120.7(7) . . . . ?
N3B Ag1 N4B C4B 14.8(6) . . . . ?
N1 Ag1 N4B C4B 74.3(7) . . . . ?
Ag2 Ag1 N4B C4B 169.0(6) . . . . ?
C4B N4B C5B C6B -156.2(9) . . . . ?
Ag1 N4B C5B C6B 80.4(10) . . . . ?
C6A N2 C6B C5B -70.9(11) . . . . ?
C6C N2 C6B C5B 167.2(9) . . . . ?
Ag2 N2 C6B C5B 54.9(11) . . . . ?
N4B C5B C6B N2 -66.7(13) . . . . ?
C1B N1 C1C C2C 99.1(15) . . . . ?
C1A N1 C1C C2C -138.4(14) . . . . ?
Ag1 N1 C1C C2C -22.8(18) . . . . ?
N1 C1C C2C N3C 78.4(18) . . . . ?
C1C C2C N3C C3C 167.7(10) . . . . ?
C1C C2C N3C Ag2 -54.8(15) . . . . ?
N4A' Ag2 N3C C2C 83.3(16) . . . . ?
N4A Ag2 N3C C2C 35.4(15) . . . . ?
N4C Ag2 N3C C2C -160.4(9) . . . . ?
N2 Ag2 N3C C2C -102.3(8) . . . . ?
Ag1 Ag2 N3C C2C -6.9(8) . . . . ?
N4A' Ag2 N3C C3C -136.0(13) . . . . ?
N4A Ag2 N3C C3C 176.1(10) . . . . ?
N4C Ag2 N3C C3C -19.8(6) . . . . ?
N2 Ag2 N3C C3C 38.4(7) . . . . ?
Ag1 Ag2 N3C C3C 133.8(6) . . . . ?
C2C N3C C3C C4C -167.0(9) . . . . ?
Ag2 N3C C3C C4C 46.8(10) . . . . ?
N3C C3C C4C N4C -58.2(12) . . . . ?
C3C C4C N4C C5C -82.9(11) . . . . ?
C3C C4C N4C Ag2 33.3(10) . . . . ?
N4A' Ag2 N4C C5C -87.6(9) . . . . ?
N3C Ag2 N4C C5C 116.7(7) . . . . ?
N4A Ag2 N4C C5C -71.6(9) . . . . ?
N2 Ag2 N4C C5C -20.4(7) . . . . ?
Ag1 Ag2 N4C C5C 48.3(9) . . . . ?
N4A' Ag2 N4C C4C 148.5(8) . . . . ?
N3C Ag2 N4C C4C -7.2(6) . . . . ?
N4A Ag2 N4C C4C 164.5(8) . . . . ?
N2 Ag2 N4C C4C -144.3(7) . . . . ?
Ag1 Ag2 N4C C4C -75.6(7) . . . . ?
C4C N4C C5C C6C 166.5(9) . . . . ?
Ag2 N4C C5C C6C 50.1(10) . . . . ?
N4C C5C C6C N2 -65.5(13) . . . . ?
C6A N2 C6C C5C 147.6(10) . . . . ?
C6B N2 C6C C5C -88.7(11) . . . . ?
Ag2 N2 C6C C5C 37.0(10) . . . . ?
